data_4062627
_journal_name_full Organometallics
_journal_paper_doi 10.1021/om034363u
_journal_year 2004
_chemical_formula_moiety 'C29 H47 P2 Rh '
_chemical_formula_sum 'C29 H47 P2 Rh'
_chemical_formula_weight 560.54
_space_group_IT_number 2
_space_group_name_Hall '-P 1'
_space_group_name_H-M_alt 'P -1'
_symmetry_cell_setting triclinic
_symmetry_Int_Tables_number 2
_symmetry_space_group_name_Hall '-P 1'
_symmetry_space_group_name_H-M 'P -1'
_cell_angle_alpha 98.4(5)
_cell_angle_beta 95.920(12)
_cell_angle_gamma 101.5(3)
_cell_formula_units_Z 2
_cell_length_a 8.86(10)
_cell_length_b 9.0(2)
_cell_length_c 18.3(2)
_cell_measurement_temperature 173.0
_cell_volume 1393.7(34)
_exptl_crystal_density_diffrn 1.336
_cod_original_formula_sum 'C29 H47 P2 Rh '
_cod_database_code 4062627

loop_
_symmetry_equiv_pos_as_xyz
x,y,z
-x,-y,-z

loop_
_atom_site_label
_atom_site_type_symbol
_atom_site_fract_x
_atom_site_fract_y
_atom_site_fract_z
_atom_site_U_iso_or_equiv
_atom_site_adp_type
_atom_site_occupancy
_atom_site_symmetry_multiplicity
_atom_site_calc_flag
_atom_site_refinement_flags
_atom_site_disorder_assembly
_atom_site_disorder_group
Rh(1) Rh 0.39934(13) 0.38003(13) 0.26497(6) 0.0238(3) Uani 1.00 1 d . . .
P(1) P 0.2374(4) 0.4209(4) 0.3462(2) 0.0255(9) Uani 1.00 1 d . . .
P(2) P 0.1888(4) 0.2809(4) 0.1805(2) 0.0249(8) Uani 1.00 1 d . . .
C(1) C 0.573(2) 0.887(2) 0.2666(8) 0.037(4) Uani 1.00 1 d . . .
H(1A1) H 0.4929 0.8561 0.2251 0.0450 Uiso 1.00 1 c . . .
C(2) C 0.584(2) 1.024(2) 0.3143(10) 0.047(5) Uani 1.00 1 d . . .
H(2A1) H 0.5116 1.0872 0.3054 0.0570 Uiso 1.00 1 c . . .
C(3) C 0.698(2) 1.069(2) 0.3742(9) 0.045(5) Uani 1.00 1 d . . .
H(3A1) H 0.7049 1.1637 0.4070 0.0540 Uiso 1.00 1 c . . .
C(4) C 0.808(2) 0.977(2) 0.3881(9) 0.044(4) Uani 1.00 1 d . . .
H(4A1) H 0.8890 1.0077 0.4292 0.0530 Uiso 1.00 1 c . . .
C(5) C 0.791(2) 0.838(2) 0.3377(8) 0.037(4) Uani 1.00 1 d . . .
H(5A1) H 0.8615 0.7731 0.3460 0.0450 Uiso 1.00 1 c . . .
C(6) C 0.677(2) 0.791(1) 0.2781(7) 0.027(3) Uani 1.00 1 d . . .
C(7) C 0.658(1) 0.641(2) 0.2256(7) 0.026(3) Uani 1.00 1 d . . .
C(8) C 0.6399(13) 0.497(1) 0.2566(7) 0.022(3) Uani 1.00 1 d . . .
C(9) C 0.617(2) 0.360(2) 0.2037(8) 0.035(4) Uani 1.00 1 d . . .
H(9A1) H 0.6725 0.2845 0.2231 0.0420 Uiso 1.00 1 c . . .
C(10) C 0.625(2) 0.358(2) 0.1272(8) 0.033(4) Uani 1.00 1 d . . .
C(11) C 0.649(2) 0.495(2) 0.1006(8) 0.034(4) Uani 1.00 1 d . . .
H(11A1) H 0.6572 0.4950 0.0491 0.0400 Uiso 1.00 1 c . . .
C(12) C 0.661(2) 0.638(2) 0.1508(8) 0.034(4) Uani 1.00 1 d . . .
C(13) C 0.622(2) 0.484(1) 0.3325(7) 0.026(3) Uani 1.00 1 d . . .
H(13A1) H 0.6276 0.5823 0.3667 0.0310 Uiso 1.00 1 c . . .
H(13B1) H 0.6779 0.4133 0.3551 0.0310 Uiso 1.00 1 c . . .
C(14) C 0.682(2) 0.782(2) 0.1139(9) 0.041(4) Uani 1.00 1 d . . .
H(14A1) H 0.7499 0.8693 0.1484 0.0620 Uiso 1.00 1 c . . .
H(14B1) H 0.5806 0.8063 0.1014 0.0620 Uiso 1.00 1 c . . .
H(14C1) H 0.7294 0.7626 0.0682 0.0620 Uiso 1.00 1 c . . .
C(15) C 0.615(2) 0.212(2) 0.0752(9) 0.043(4) Uani 1.00 1 d . . .
H(15A1) H 0.5797 0.2241 0.0242 0.0630 Uiso 1.00 1 c . . .
H(15B1) H 0.5416 0.1285 0.0900 0.0630 Uiso 1.00 1 c . . .
H(15C1) H 0.7181 0.1865 0.0770 0.0630 Uiso 1.00 1 c . . .
C(16) C 0.227(2) 0.625(2) 0.3819(8) 0.034(4) Uani 1.00 1 d . . .
H(16A1) H 0.1405 0.6192 0.4135 0.0410 Uiso 1.00 1 c . . .
C(17) C 0.372(2) 0.716(2) 0.4313(8) 0.041(4) Uani 1.00 1 d . . .
H(17A1) H 0.3561 0.8173 0.4523 0.0610 Uiso 1.00 1 c . . .
H(17B1) H 0.4587 0.7284 0.4018 0.0610 Uiso 1.00 1 c . . .
H(17C1) H 0.3962 0.6602 0.4719 0.0610 Uiso 1.00 1 c . . .
C(18) C 0.184(2) 0.711(2) 0.3190(9) 0.046(5) Uani 1.00 1 d . . .
H(18A1) H 0.1915 0.8196 0.3398 0.0690 Uiso 1.00 1 c . . .
H(18B1) H 0.0782 0.6643 0.2948 0.0690 Uiso 1.00 1 c . . .
H(18C1) H 0.2568 0.7043 0.2822 0.0690 Uiso 1.00 1 c . . .
C(19) C 0.255(2) 0.339(2) 0.4337(7) 0.030(4) Uani 1.00 1 d . . .
H(19A1) H 0.3574 0.3952 0.4632 0.0360 Uiso 1.00 1 c . . .
C(20) C 0.263(2) 0.171(2) 0.4177(8) 0.042(5) Uani 1.00 1 d . . .
H(20A1) H 0.2926 0.1363 0.4646 0.0630 Uiso 1.00 1 c . . .
H(20B1) H 0.3400 0.1575 0.3839 0.0630 Uiso 1.00 1 c . . .
H(20C1) H 0.1607 0.1089 0.3942 0.0630 Uiso 1.00 1 c . . .
C(21) C 0.130(2) 0.359(2) 0.4843(8) 0.035(4) Uani 1.00 1 d . . .
H(21A1) H 0.1502 0.3140 0.5291 0.0530 Uiso 1.00 1 c . . .
H(21B1) H 0.0277 0.3072 0.4572 0.0530 Uiso 1.00 1 c . . .
H(21C1) H 0.1335 0.4695 0.4989 0.0530 Uiso 1.00 1 c . . .
C(22) C 0.033(2) 0.336(2) 0.3048(8) 0.035(4) Uani 1.00 1 d . . .
H(22A1) H 0.0019 0.2312 0.3175 0.0420 Uiso 1.00 1 c . . .
H(22B1) H -0.0353 0.4000 0.3264 0.0420 Uiso 1.00 1 c . . .
C(23) C 0.012(2) 0.324(2) 0.2194(8) 0.031(4) Uani 1.00 1 d . . .
H(23A1) H -0.0073 0.4225 0.2063 0.0380 Uiso 1.00 1 c . . .
H(23B1) H -0.0800 0.2412 0.1970 0.0380 Uiso 1.00 1 c . . .
C(24) C 0.123(2) 0.070(2) 0.1457(8) 0.032(4) Uani 1.00 1 d . . .
H(24A1) H 0.0236 0.0529 0.1114 0.0390 Uiso 1.00 1 c . . .
C(25) C 0.091(2) -0.021(2) 0.2092(8) 0.041(5) Uani 1.00 1 d . . .
H(25A1) H 0.0562 -0.1308 0.1886 0.0610 Uiso 1.00 1 c . . .
H(25B1) H 0.0107 0.0153 0.2353 0.0610 Uiso 1.00 1 c . . .
H(25C1) H 0.1870 -0.0042 0.2443 0.0610 Uiso 1.00 1 c . . .
C(26) C 0.239(2) 0.004(2) 0.1016(9) 0.041(4) Uani 1.00 1 d . . .
H(26A1) H 0.1972 -0.1067 0.0832 0.0620 Uiso 1.00 1 c . . .
H(26B1) H 0.3376 0.0177 0.1340 0.0620 Uiso 1.00 1 c . . .
H(26C1) H 0.2560 0.0574 0.0591 0.0620 Uiso 1.00 1 c . . .
C(27) C 0.187(2) 0.364(2) 0.0932(7) 0.031(4) Uani 1.00 1 d . . .
H(27A1) H 0.2734 0.3334 0.0677 0.0370 Uiso 1.00 1 c . . .
C(28) C 0.042(2) 0.308(2) 0.0372(8) 0.042(5) Uani 1.00 1 d . . .
H(28A1) H 0.0580 0.3523 -0.0082 0.0620 Uiso 1.00 1 c . . .
H(28B1) H -0.0454 0.3406 0.0585 0.0620 Uiso 1.00 1 c . . .
H(28C1) H 0.0204 0.1953 0.0249 0.0620 Uiso 1.00 1 c . . .
C(29) C 0.229(2) 0.543(2) 0.1130(8) 0.043(5) Uani 1.00 1 d . . .
H(29A1) H 0.2526 0.5865 0.0683 0.0650 Uiso 1.00 1 c . . .
H(29B1) H 0.3197 0.5756 0.1517 0.0650 Uiso 1.00 1 c . . .
H(29C1) H 0.1406 0.5798 0.1316 0.0650 Uiso 1.00 1 c . . .

loop_
_atom_site_aniso_label
_atom_site_aniso_U_11
_atom_site_aniso_U_22
_atom_site_aniso_U_33
_atom_site_aniso_U_12
_atom_site_aniso_U_13
_atom_site_aniso_U_23
Rh(1) 0.0220(5) 0.0236(5) 0.0297(5) 0.0074(4) 0.0083(4) 0.0103(4)
P(1) 0.020(2) 0.028(2) 0.035(2) 0.0095(13) 0.0113(13) 0.0132(13)
P(2) 0.023(2) 0.025(2) 0.031(2) 0.0078(13) 0.0094(13) 0.0119(13)
C(1) 0.046(9) 0.029(8) 0.041(8) 0.010(7) 0.017(7) 0.010(6)
C(2) 0.051(10) 0.037(9) 0.074(11) 0.025(8) 0.034(9) 0.034(8)
C(3) 0.071(12) 0.011(6) 0.058(9) 0.002(7) 0.037(9) 0.012(6)
C(4) 0.055(10) 0.032(8) 0.044(8) -0.001(7) 0.019(8) 0.005(6)
C(5) 0.038(8) 0.034(8) 0.044(8) 0.001(6) 0.022(7) 0.020(6)
C(6) 0.026(7) 0.018(6) 0.042(7) 0.003(5) 0.017(6) 0.016(5)
C(7) 0.015(6) 0.027(7) 0.045(7) 0.011(5) 0.013(5) 0.017(5)
C(8) 0.007(5) 0.030(7) 0.029(6) -0.001(4) 0.007(4) 0.011(5)
C(9) 0.030(7) 0.037(8) 0.044(8) 0.013(6) 0.007(6) 0.015(6)
C(10) 0.026(7) 0.036(8) 0.039(7) 0.003(6) 0.011(6) 0.012(6)
C(11) 0.027(7) 0.046(9) 0.034(7) 0.011(6) 0.015(6) 0.012(6)
C(12) 0.039(8) 0.027(7) 0.041(7) 0.010(6) 0.015(6) 0.012(6)
C(13) 0.024(6) 0.020(6) 0.038(7) 0.006(5) 0.011(5) 0.016(5)
C(14) 0.049(9) 0.033(8) 0.047(8) 0.010(7) 0.012(7) 0.018(6)
C(15) 0.034(8) 0.040(9) 0.049(9) -0.003(7) 0.014(7) 0.002(7)
C(16) 0.043(8) 0.032(8) 0.038(7) 0.024(6) 0.011(6) 0.015(6)
C(17) 0.053(10) 0.033(8) 0.043(8) 0.018(7) 0.020(7) 0.005(6)
C(18) 0.054(11) 0.036(9) 0.057(10) 0.022(8) 0.019(8) 0.016(7)
C(19) 0.028(7) 0.042(8) 0.028(6) 0.013(6) 0.009(5) 0.020(6)
C(20) 0.047(9) 0.048(10) 0.042(8) 0.025(8) 0.008(7) 0.019(7)
C(21) 0.027(7) 0.045(9) 0.040(8) 0.015(6) 0.011(6) 0.016(6)
C(22) 0.033(8) 0.032(8) 0.045(8) 0.007(6) 0.005(6) 0.019(6)
C(23) 0.021(6) 0.033(8) 0.045(8) 0.012(6) 0.008(6) 0.012(6)
C(24) 0.034(8) 0.027(7) 0.039(7) 0.007(6) 0.006(6) 0.016(6)
C(25) 0.052(10) 0.027(8) 0.049(9) 0.005(7) 0.020(7) 0.018(6)
C(26) 0.046(9) 0.024(7) 0.050(9) 0.005(6) 0.004(7) -0.001(6)
C(27) 0.032(7) 0.034(8) 0.029(6) 0.007(6) 0.010(5) 0.011(5)
C(28) 0.039(9) 0.052(10) 0.037(8) 0.013(7) 0.001(7) 0.015(7)
C(29) 0.069(12) 0.028(8) 0.034(7) 0.009(7) 0.006(7) 0.011(6)

loop_
_geom_bond_atom_site_label_1
_geom_bond_atom_site_label_2
_geom_bond_distance
_geom_bond_publ_flag
_geom_bond_site_symmetry_1
_geom_bond_site_symmetry_2
Rh(1) P(1) 2.210(4) yes . .
Rh(1) P(2) 2.234(3) yes . .
Rh(1) C(8) 2.21(1) yes . .
Rh(1) C(9) 2.35(2) yes . .
Rh(1) C(13) 2.17(1) yes . .
P(1) C(16) 1.87(1) yes . .
P(1) C(19) 1.86(1) yes . .
P(1) C(22) 1.85(1) yes . .
P(2) C(23) 1.87(1) yes . .
P(2) C(24) 1.86(1) yes . .
P(2) C(27) 1.86(1) yes . .
C(1) C(2) 1.38(2) yes . .
C(1) C(6) 1.40(2) yes . .
C(2) C(3) 1.36(2) yes . .
C(3) C(4) 1.43(3) yes . .
C(4) C(5) 1.41(2) yes . .
C(5) C(6) 1.36(2) yes . .
C(6) C(7) 1.50(2) yes . .
C(7) C(8) 1.48(2) yes . .
C(7) C(12) 1.37(2) yes . .
C(8) C(9) 1.41(2) yes . .
C(8) C(13) 1.43(2) yes . .
C(9) C(10) 1.40(2) yes . .
C(10) C(11) 1.37(2) yes . .
C(10) C(15) 1.48(2) yes . .
C(11) C(12) 1.45(2) yes . .
C(12) C(14) 1.53(2) yes . .
C(16) C(17) 1.51(2) yes . .
C(16) C(18) 1.53(2) yes . .
C(19) C(20) 1.51(2) yes . .
C(19) C(21) 1.54(2) yes . .
C(22) C(23) 1.54(2) yes . .
C(24) C(25) 1.53(2) yes . .
C(24) C(26) 1.52(2) yes . .
C(27) C(28) 1.50(2) yes . .
C(27) C(29) 1.55(2) yes . .
